data_7011971
loop_
_publ_author_name
'Chiari, Brunetto'
'Cinti, Antonio'
'Crispu, Ornella'
'Demartin, Francesco'
'Pasini, Alessandro'
'Piovesana, Olivo'

_publ_section_title
;
 New pentanuclear mixed valence Co(ii)???Co(iii) complexes of
 ???short??? salen homologuesElectronic supplementary information (ESI)
 available: Table S1 (selected interatomic distances and angles for
 H2salNO2ben, [Co5(??3-OH)2(salNO2ben)4]I??CH3CO and
 [Co5(??3-OH)2(salClben)4]I??2DMF??CH2Cl2) and the expression for the
 magnetic susceptibility. See
 http://www.rsc.org/suppdata/dt/b2/b206221f/
;
_journal_issue 24
_journal_name_full 'Journal of the Chemical Society, Dalton Transactions'
_journal_page_first 4672
_journal_paper_doi 10.1039/b206221f
_journal_year 2002
_chemical_formula_sum 'C21 H17 N3 O4'
_chemical_formula_weight 375.38
_space_group_IT_number 33
_symmetry_cell_setting orthorhombic
_symmetry_space_group_name_Hall 'P 2c -2n'
_symmetry_space_group_name_H-M 'P n a 21'
_atom_sites_solution_hydrogens geom
_atom_sites_solution_primary direct
_atom_sites_solution_secondary difmap
_audit_creation_method SHELXL-97
_cell_angle_alpha 90.00
_cell_angle_beta 90.00
_cell_angle_gamma 90.00
_cell_formula_units_Z 4
_cell_length_a 9.2106(18)
_cell_length_b 15.578(3)
_cell_length_c 13.018(3)
_cell_measurement_reflns_used 1024
_cell_measurement_temperature 293(2)
_cell_measurement_theta_max 25.0
_cell_measurement_theta_min 3.0
_cell_volume 1867.9(7)
_computing_structure_refinement 'SHELXL-97 (Sheldrick, 1997)'
_diffrn_ambient_temperature 293(2)
_diffrn_measured_fraction_theta_full 0.998
_diffrn_measured_fraction_theta_max 0.998
_diffrn_measurement_device_type 'SMART CCD DIFFRACTOMETER'
_diffrn_radiation_monochromator graphite
_diffrn_radiation_source 'fine-focus sealed tube'
_diffrn_radiation_type MoK\a
_diffrn_radiation_wavelength 0.71073
_diffrn_reflns_av_R_equivalents 0.0000
_diffrn_reflns_av_sigmaI/netI 0.0304
_diffrn_reflns_limit_h_max 11
_diffrn_reflns_limit_h_min 0
_diffrn_reflns_limit_k_max 19
_diffrn_reflns_limit_k_min 0
_diffrn_reflns_limit_l_max 16
_diffrn_reflns_limit_l_min 0
_diffrn_reflns_number 2112
_diffrn_reflns_theta_full 26.95
_diffrn_reflns_theta_max 26.95
_diffrn_reflns_theta_min 3.01
_exptl_absorpt_coefficient_mu 0.094
_exptl_absorpt_correction_T_max 1.00
_exptl_absorpt_correction_T_min 0.88
_exptl_absorpt_correction_type SADABS
_exptl_crystal_colour colorless
_exptl_crystal_density_diffrn 1.335
_exptl_crystal_density_method 'not measured'
_exptl_crystal_description prism
_exptl_crystal_F_000 784
_exptl_crystal_size_max 0.25
_exptl_crystal_size_mid 0.15
_exptl_crystal_size_min 0.10
_refine_diff_density_max 0.136
_refine_diff_density_min -0.119
_refine_diff_density_rms 0.027
_refine_ls_abs_structure_details 'Flack H D (1983), Acta Cryst. A39, 876-881'
_refine_ls_abs_structure_Flack 0.5(16)
_refine_ls_extinction_coef 0.015(2)
_refine_ls_extinction_expression Fc^*^=kFc[1+0.001xFc^2^\l^3^/sin(2\q)]^-1/4^
_refine_ls_extinction_method SHELXL
_refine_ls_goodness_of_fit_ref 1.042
_refine_ls_hydrogen_treatment mixed
_refine_ls_matrix_type full
_refine_ls_number_parameters 322
_refine_ls_number_reflns 2112
_refine_ls_number_restraints 1
_refine_ls_restrained_S_all 1.042
_refine_ls_R_factor_all 0.0683
_refine_ls_R_factor_gt 0.0361
_refine_ls_shift/su_max 0.008
_refine_ls_shift/su_mean 0.001
_refine_ls_structure_factor_coef Fsqd
_refine_ls_weighting_details 'calc w=1/[\s^2^(Fo^2^)+(0.0549P)^2^+0.0844P] where P=(Fo^2^+2Fc^2^)/3'
_refine_ls_weighting_scheme calc
_refine_ls_wR_factor_gt 0.0869
_refine_ls_wR_factor_ref 0.0985
_reflns_number_gt 1522
_reflns_number_total 2112
_reflns_threshold_expression >2sigma(I)
_cod_data_source_file b206221f.txt
_cod_data_source_block H2salNO2ben
_cod_original_cell_volume 1867.8(6)
_cod_original_sg_symbol_H-M Pna21
_cod_database_code 7011971

loop_
_symmetry_equiv_pos_as_xyz
'x, y, z'
'-x, -y, z+1/2'
'-x+1/2, y+1/2, z+1/2'
'x+1/2, -y+1/2, z'

loop_
_atom_site_label
_atom_site_type_symbol
_atom_site_fract_x
_atom_site_fract_y
_atom_site_fract_z
_atom_site_U_iso_or_equiv
_atom_site_adp_type
_atom_site_occupancy
_atom_site_symmetry_multiplicity
_atom_site_calc_flag
_atom_site_refinement_flags
_atom_site_disorder_assembly
_atom_site_disorder_group
O1 O -0.1067(3) 0.55548(16) 0.56588(18) 0.0727(7) Uani 1 1 d . . .
O25 O 0.4472(3) 0.64659(15) 0.9191(2) 0.0813(7) Uani 1 1 d . . .
O27 O 0.6604(4) 0.5326(2) 0.3382(3) 0.1260(13) Uani 1 1 d . . .
O28 O 0.6795(5) 0.6646(3) 0.2996(3) 0.1486(17) Uani 1 1 d . . .
N9 N 0.1056(3) 0.63244(15) 0.66287(17) 0.0518(6) Uani 1 1 d . . .
N17 N 0.2916(3) 0.70322(15) 0.76442(19) 0.0537(6) Uani 1 1 d . . .
N26 N 0.6298(4) 0.6075(3) 0.3510(2) 0.0855(9) Uani 1 1 d . . .
C2 C -0.1268(3) 0.50940(19) 0.6531(2) 0.0562(7) Uani 1 1 d . . .
C3 C -0.2315(4) 0.4466(2) 0.6550(3) 0.0687(9) Uani 1 1 d . . .
C4 C -0.2525(4) 0.3986(2) 0.7422(3) 0.0732(9) Uani 1 1 d . . .
C5 C -0.1708(4) 0.4121(2) 0.8278(3) 0.0701(9) Uani 1 1 d . . .
C6 C -0.0659(4) 0.4740(2) 0.8273(3) 0.0622(8) Uani 1 1 d . . .
C7 C -0.0413(3) 0.52408(17) 0.7403(2) 0.0489(6) Uani 1 1 d . . .
C8 C 0.0730(3) 0.58904(18) 0.7416(2) 0.0506(6) Uani 1 1 d . . .
C10 C 0.2213(3) 0.69655(18) 0.6645(2) 0.0514(7) Uani 1 1 d . . .
C18 C 0.2717(3) 0.7721(2) 0.8161(2) 0.0537(7) Uani 1 1 d . . .
C19 C 0.3324(3) 0.78487(19) 0.9167(2) 0.0539(7) Uani 1 1 d . . .
C20 C 0.3012(4) 0.8607(2) 0.9700(3) 0.0686(9) Uani 1 1 d . . .
C21 C 0.3524(5) 0.8740(3) 1.0674(3) 0.0804(10) Uani 1 1 d . . .
C22 C 0.4372(5) 0.8128(3) 1.1124(3) 0.0808(12) Uani 1 1 d . . .
C23 C 0.4709(5) 0.7373(3) 1.0630(3) 0.0742(10) Uani 1 1 d . . .
C24 C 0.4163(3) 0.7228(2) 0.9645(2) 0.0597(8) Uani 1 1 d . . .
C11 C 0.3319(3) 0.67339(17) 0.5836(2) 0.0495(7) Uani 1 1 d . . .
C12 C 0.3919(4) 0.5916(2) 0.5799(2) 0.0628(8) Uani 1 1 d . . .
C13 C 0.4902(4) 0.5698(2) 0.5042(3) 0.0692(9) Uani 1 1 d . . .
C14 C 0.5288(3) 0.6307(2) 0.4336(2) 0.0612(8) Uani 1 1 d . . .
C15 C 0.4733(4) 0.7127(2) 0.4353(3) 0.0649(8) Uani 1 1 d . . .
C16 C 0.3727(4) 0.73299(19) 0.5107(3) 0.0566(7) Uani 1 1 d . . .
H1 H -0.036(4) 0.589(2) 0.574(3) 0.068(11) Uiso 1 1 d . . .
H3 H -0.272(4) 0.435(2) 0.599(3) 0.071(11) Uiso 1 1 d . . .
H4 H -0.321(4) 0.354(2) 0.739(3) 0.070(10) Uiso 1 1 d . . .
H5 H -0.185(4) 0.376(3) 0.885(3) 0.087(12) Uiso 1 1 d . . .
H6 H -0.008(4) 0.488(2) 0.883(3) 0.061(9) Uiso 1 1 d . . .
H8 H 0.131(3) 0.594(2) 0.807(3) 0.060(8) Uiso 1 1 d . . .
H10 H 0.182(3) 0.7507(17) 0.645(2) 0.035(6) Uiso 1 1 d . . .
H18 H 0.212(3) 0.820(2) 0.789(3) 0.056(8) Uiso 1 1 d . . .
H20 H 0.241(4) 0.901(2) 0.934(3) 0.065(9) Uiso 1 1 d . . .
H21 H 0.303(6) 0.927(3) 1.107(4) 0.142(19) Uiso 1 1 d . . .
H22 H 0.470(5) 0.825(3) 1.180(4) 0.102(13) Uiso 1 1 d . . .
H23 H 0.531(4) 0.693(2) 1.086(3) 0.082(12) Uiso 1 1 d . . .
H25 H 0.376(6) 0.646(4) 0.858(5) 0.141(19) Uiso 1 1 d . . .
H12 H 0.342(4) 0.551(2) 0.630(3) 0.072(10) Uiso 1 1 d . . .
H13 H 0.537(5) 0.512(3) 0.500(3) 0.094(12) Uiso 1 1 d . . .
H15 H 0.515(5) 0.758(3) 0.379(4) 0.120(15) Uiso 1 1 d . . .
H16 H 0.322(4) 0.788(2) 0.511(3) 0.068(10) Uiso 1 1 d . . .

loop_
_atom_site_aniso_label
_atom_site_aniso_U_11
_atom_site_aniso_U_22
_atom_site_aniso_U_33
_atom_site_aniso_U_23
_atom_site_aniso_U_13
_atom_site_aniso_U_12
O1 0.0856(16) 0.0748(15) 0.0577(13) 0.0165(12) -0.0213(12) -0.0194(13)
O25 0.0979(17) 0.0719(15) 0.0742(16) -0.0139(13) -0.0268(14) 0.0131(13)
O27 0.137(3) 0.119(3) 0.122(3) -0.010(2) 0.056(2) 0.026(2)
O28 0.179(4) 0.142(3) 0.125(3) 0.006(3) 0.091(3) -0.014(3)
N9 0.0556(13) 0.0555(13) 0.0442(12) -0.0021(11) -0.0023(11) -0.0033(11)
N17 0.0624(14) 0.0526(13) 0.0461(13) -0.0036(12) -0.0052(11) -0.0036(11)
N26 0.080(2) 0.110(3) 0.067(2) -0.006(2) 0.0164(16) -0.006(2)
C2 0.0570(16) 0.0584(16) 0.0532(17) 0.0046(15) -0.0017(14) 0.0059(14)
C3 0.0627(19) 0.072(2) 0.072(2) 0.0010(19) -0.0128(19) -0.0061(17)
C4 0.0643(19) 0.072(2) 0.084(3) 0.004(2) 0.0113(19) -0.0129(18)
C5 0.073(2) 0.073(2) 0.064(2) 0.007(2) 0.0181(19) -0.0022(18)
C6 0.0674(18) 0.072(2) 0.0474(16) 0.0014(15) 0.0073(16) -0.0024(17)
C7 0.0531(15) 0.0518(15) 0.0417(14) -0.0019(12) 0.0046(12) 0.0070(13)
C8 0.0549(15) 0.0559(16) 0.0410(14) -0.0041(13) 0.0016(13) 0.0047(13)
C10 0.0582(16) 0.0509(16) 0.0450(15) 0.0001(13) -0.0054(13) 0.0023(14)
C18 0.0578(16) 0.0532(16) 0.0501(15) -0.0038(14) 0.0032(14) -0.0057(15)
C19 0.0574(15) 0.0548(16) 0.0494(16) -0.0065(14) 0.0056(14) -0.0142(14)
C20 0.078(2) 0.065(2) 0.0632(19) -0.0132(17) 0.0040(18) -0.0109(18)
C21 0.091(3) 0.081(2) 0.069(2) -0.026(2) 0.003(2) -0.018(2)
C22 0.088(2) 0.102(3) 0.052(2) -0.023(2) 0.0022(19) -0.033(2)
C23 0.077(2) 0.085(3) 0.061(2) -0.001(2) -0.0104(18) -0.011(2)
C24 0.0636(18) 0.0667(19) 0.0489(16) -0.0081(15) -0.0007(14) -0.0110(15)
C11 0.0544(15) 0.0492(15) 0.0448(15) -0.0009(12) -0.0094(12) -0.0038(13)
C12 0.0698(18) 0.0627(18) 0.0559(18) 0.0113(16) 0.0036(15) 0.0047(16)
C13 0.075(2) 0.069(2) 0.063(2) 0.0032(18) 0.0049(18) 0.0129(18)
C14 0.0561(16) 0.079(2) 0.0482(15) -0.0067(16) -0.0013(13) -0.0053(15)
C15 0.0732(19) 0.0659(19) 0.0555(18) 0.0036(16) 0.0013(16) -0.0202(17)
C16 0.0683(18) 0.0469(17) 0.0547(16) 0.0005(13) -0.0063(15) -0.0097(15)

loop_
_atom_type_symbol
_atom_type_description
_atom_type_scat_dispersion_real
_atom_type_scat_dispersion_imag
_atom_type_scat_source
O O 0.0106 0.0060 'International Tables Vol C Tables 4.2.6.8 and 6.1.1.4'
N N 0.0061 0.0033 'International Tables Vol C Tables 4.2.6.8 and 6.1.1.4'
C C 0.0033 0.0016 'International Tables Vol C Tables 4.2.6.8 and 6.1.1.4'
H H 0.0000 0.0000 'International Tables Vol C Tables 4.2.6.8 and 6.1.1.4'

loop_
_geom_angle_atom_site_label_1
_geom_angle_atom_site_label_2
_geom_angle_atom_site_label_3
_geom_angle
_geom_angle_site_symmetry_1
_geom_angle_site_symmetry_3
_geom_angle_publ_flag
C8 N9 C10 121.8(2) . . ?
C18 N17 C10 117.8(3) . . ?
O28 N26 O27 123.1(4) . . ?
O28 N26 C14 117.8(4) . . ?
O27 N26 C14 119.1(4) . . ?
O1 C2 C3 119.2(3) . . ?
O1 C2 C7 121.0(3) . . ?
C3 C2 C7 119.8(3) . . ?
C4 C3 C2 120.1(4) . . ?
C5 C4 C3 121.0(3) . . ?
C4 C5 C6 119.8(3) . . ?
C5 C6 C7 120.9(3) . . ?
C6 C7 C2 118.4(3) . . ?
C6 C7 C8 119.7(3) . . ?
C2 C7 C8 121.9(2) . . ?
N9 C8 C7 122.2(3) . . ?
N17 C10 N9 112.7(2) . . ?
N17 C10 C11 109.9(2) . . ?
N9 C10 C11 108.6(2) . . ?
N17 C18 C19 122.7(3) . . ?
C24 C19 C20 118.7(3) . . ?
C24 C19 C18 121.9(3) . . ?
C20 C19 C18 119.3(3) . . ?
C21 C20 C19 121.1(4) . . ?
C22 C21 C20 119.3(4) . . ?
C21 C22 C23 121.7(4) . . ?
C22 C23 C24 119.1(4) . . ?
O25 C24 C19 122.1(3) . . ?
O25 C24 C23 117.8(3) . . ?
C19 C24 C23 120.0(3) . . ?
C16 C11 C12 119.1(3) . . ?
C16 C11 C10 120.2(3) . . ?
C12 C11 C10 120.7(2) . . ?
C13 C12 C11 120.6(3) . . ?
C14 C13 C12 118.7(3) . . ?
C13 C14 C15 122.5(3) . . ?
C13 C14 N26 119.1(3) . . ?
C15 C14 N26 118.4(3) . . ?
C14 C15 C16 118.1(3) . . ?
C11 C16 C15 121.0(3) . . ?

loop_
_geom_bond_atom_site_label_1
_geom_bond_atom_site_label_2
_geom_bond_distance
_geom_bond_site_symmetry_2
_geom_bond_publ_flag
O1 C2 1.356(4) . ?
O25 C24 1.356(4) . ?
O27 N26 1.211(4) . ?
O28 N26 1.204(5) . ?
N9 C8 1.264(3) . ?
N9 C10 1.461(4) . ?
N17 C18 1.279(4) . ?
N17 C10 1.456(4) . ?
N26 C14 1.468(4) . ?
C2 C3 1.374(5) . ?
C2 C7 1.400(4) . ?
C3 C4 1.373(5) . ?
C4 C5 1.361(6) . ?
C5 C6 1.365(5) . ?
C6 C7 1.394(4) . ?
C7 C8 1.460(4) . ?
C10 C11 1.510(4) . ?
C18 C19 1.438(4) . ?
C19 C24 1.386(4) . ?
C19 C20 1.400(5) . ?
C20 C21 1.369(6) . ?
C21 C22 1.364(6) . ?
C22 C23 1.377(6) . ?
C23 C24 1.395(5) . ?
C11 C16 1.379(4) . ?
C11 C12 1.390(4) . ?
C12 C13 1.381(5) . ?
C13 C14 1.367(5) . ?
C14 C15 1.376(5) . ?
C15 C16 1.387(5) . ?
